data_7001831
loop_
_publ_author_name
'Lee, Kyung-Eun'
'Jeon, Hyeong-Tak'
'Han, Sam-Yong'
'Ham, Jungyeob'
'Kim, Yong-Joo'
'Lee, Soon W.'

_publ_section_title
;
 Cyclopalladated azido complexes containing C,N-donor (HC\sim N =
 2-(2&#x2032;-thienyl)pyridine, azobenzene, 3,3&#x2032;-dimethyl
 azobenzene, N,N&#x2032;-dimethylbenzylamine, 2-phenylpyridine)
 ligands: reactivity towards organic unsaturated compounds and
 catalytic properties
;
_journal_issue 33
_journal_name_full 'Dalton Transactions'
_journal_page_first 6578
_journal_page_last 6592
_journal_paper_doi 10.1039/b907324h
_journal_year 2009
_chemical_formula_sum 'C18 H27 N5 P2 Pd'
_chemical_formula_weight 481.79
_chemical_name_systematic
;
?
;
_space_group_IT_number 14
_symmetry_cell_setting monoclinic
_symmetry_space_group_name_Hall '-P 2ybc'
_symmetry_space_group_name_H-M 'P 1 21/c 1'
_atom_sites_solution_hydrogens geom
_atom_sites_solution_primary direct
_atom_sites_solution_secondary difmap
_audit_creation_method SHELXL-97
_cell_angle_alpha 90.00
_cell_angle_beta 91.602(18)
_cell_angle_gamma 90.00
_cell_formula_units_Z 4
_cell_length_a 13.473(4)
_cell_length_b 9.376(3)
_cell_length_c 17.467(5)
_cell_measurement_reflns_used 32
_cell_measurement_temperature 293(2)
_cell_measurement_theta_max 12.52
_cell_measurement_theta_min 2.86
_cell_volume 2205.6(12)
_computing_cell_refinement 'Siemens XSCANS'
_computing_data_collection 'Siemens XSCANS'
_computing_data_reduction 'Siemens SHELXTL'
_computing_molecular_graphics 'Siemens SHELXTL'
_computing_publication_material 'Siemens SHELXTL'
_computing_structure_refinement 'Siemens SHELXTL'
_computing_structure_solution 'Siemens SHELXTL'
_diffrn_ambient_temperature 293(2)
_diffrn_measured_fraction_theta_full 0.997
_diffrn_measured_fraction_theta_max 0.997
_diffrn_measurement_device 'Siemens P4'
_diffrn_measurement_method '\w scans'
_diffrn_radiation_monochromator graphite
_diffrn_radiation_source 'sealed tube'
_diffrn_radiation_type MoK\a
_diffrn_radiation_wavelength 0.71073
_diffrn_reflns_av_R_equivalents 0.0576
_diffrn_reflns_av_sigmaI/netI 0.0425
_diffrn_reflns_limit_h_max 16
_diffrn_reflns_limit_h_min 0
_diffrn_reflns_limit_k_max 0
_diffrn_reflns_limit_k_min -11
_diffrn_reflns_limit_l_max 20
_diffrn_reflns_limit_l_min -20
_diffrn_reflns_number 4061
_diffrn_reflns_theta_full 25.02
_diffrn_reflns_theta_max 25.02
_diffrn_reflns_theta_min 2.33
_diffrn_standards_decay_% 0
_diffrn_standards_interval_count 97
_diffrn_standards_number 3
_exptl_absorpt_coefficient_mu 0.998
_exptl_absorpt_correction_T_max 0.4706
_exptl_absorpt_correction_T_min 0.3985
_exptl_absorpt_correction_type empirical
_exptl_crystal_colour 'BROWN '
_exptl_crystal_density_diffrn 1.451
_exptl_crystal_density_method 'not measured'
_exptl_crystal_description 'BLOCK '
_exptl_crystal_F_000 984
_exptl_crystal_size_max 0.38
_exptl_crystal_size_mid 0.26
_exptl_crystal_size_min 0.22
_refine_diff_density_max 0.581
_refine_diff_density_min -0.704
_refine_diff_density_rms 0.074
_refine_ls_extinction_method none
_refine_ls_goodness_of_fit_ref 1.047
_refine_ls_hydrogen_treatment constr
_refine_ls_matrix_type full
_refine_ls_number_parameters 235
_refine_ls_number_reflns 3884
_refine_ls_number_restraints 0
_refine_ls_restrained_S_all 1.047
_refine_ls_R_factor_all 0.0437
_refine_ls_R_factor_gt 0.0339
_refine_ls_shift/su_max 0.001
_refine_ls_shift/su_mean 0.000
_refine_ls_structure_factor_coef Fsqd
_refine_ls_weighting_details 'calc w=1/[\s^2^(Fo^2^)+(0.0440P)^2^+0.7672P] where P=(Fo^2^+2Fc^2^)/3'
_refine_ls_weighting_scheme calc
_refine_ls_wR_factor_gt 0.0821
_refine_ls_wR_factor_ref 0.0880
_reflns_number_gt 3309
_reflns_number_total 3884
_reflns_threshold_expression >2sigma(I)
_cod_data_source_file b907324h.txt
_cod_data_source_block lke215
_cod_depositor_comments
;
The following automatic conversions were performed:
'_symmetry_cell_setting' value 'Monoclinic' changed to 'monoclinic'
according to '/home/saulius/struct/CIF-dictionaries/cif_core.dic'
dictionary named 'cif_core.dic' version 2.4.1 from 2010-06-29.

Automatic conversion script
Id: cif_fix_enum 1527 2010-12-29 10:47:43Z saulius 
;
_cod_original_cell_volume 2205.6(11)
_cod_original_sg_symbol_H-M 'P2(1)/c '
_cod_database_code 7001831

loop_
_symmetry_equiv_pos_as_xyz
'x, y, z'
'-x, y+1/2, -z+1/2'
'-x, -y, -z'
'x, -y-1/2, z-1/2'

loop_
_atom_site_label
_atom_site_type_symbol
_atom_site_fract_x
_atom_site_fract_y
_atom_site_fract_z
_atom_site_U_iso_or_equiv
_atom_site_adp_type
_atom_site_occupancy
_atom_site_symmetry_multiplicity
_atom_site_calc_flag
_atom_site_refinement_flags
_atom_site_disorder_assembly
_atom_site_disorder_group
Pd1 Pd 0.338485(18) 0.21154(3) 0.653374(13) 0.03317(10) Uani 1 1 d . . .
P1 P 0.39700(7) 0.02389(9) 0.72862(5) 0.0396(2) Uani 1 1 d . . .
P2 P 0.27314(7) 0.40371(9) 0.58418(5) 0.0389(2) Uani 1 1 d . . .
N1 N 0.1212(2) 0.0318(4) 0.63139(18) 0.0524(8) Uani 1 1 d . . .
N2 N 0.1903(2) 0.0346(3) 0.58769(18) 0.0521(8) Uani 1 1 d . . .
N3 N 0.4737(2) 0.2173(3) 0.5918(2) 0.0515(8) Uani 1 1 d . . .
N4 N 0.4742(2) 0.1990(3) 0.5263(2) 0.0491(8) Uani 1 1 d . . .
N5 N 0.4791(3) 0.1846(5) 0.4597(2) 0.0813(12) Uani 1 1 d . . .
C1 C 0.2151(2) 0.2107(3) 0.71532(18) 0.0353(7) Uani 1 1 d . . .
C2 C 0.2069(3) 0.2977(4) 0.78024(19) 0.0414(8) Uani 1 1 d . . .
H2 H 0.2613 0.3523 0.7963 0.050 Uiso 1 1 calc R . .
C3 C 0.1201(3) 0.3051(4) 0.8214(2) 0.0490(9) Uani 1 1 d . . .
H3 H 0.1168 0.3661 0.8632 0.059 Uiso 1 1 calc R . .
C4 C 0.0387(3) 0.2225(5) 0.8007(2) 0.0599(11) Uani 1 1 d . . .
H4 H -0.0192 0.2272 0.8284 0.072 Uiso 1 1 calc R . .
C5 C 0.0445(3) 0.1335(5) 0.7386(2) 0.0587(10) Uani 1 1 d . . .
H5 H -0.0094 0.0760 0.7250 0.070 Uiso 1 1 calc R . .
C6 C 0.1307(3) 0.1280(4) 0.69530(19) 0.0420(8) Uani 1 1 d . . .
C7 C 0.1799(3) -0.0636(4) 0.5231(2) 0.0464(9) Uani 1 1 d . . .
C8 C 0.2623(3) -0.0746(5) 0.4784(2) 0.0577(10) Uani 1 1 d . . .
H8 H 0.3190 -0.0221 0.4909 0.069 Uiso 1 1 calc R . .
C9 C 0.2611(3) -0.1630(5) 0.4156(2) 0.0630(11) Uani 1 1 d . . .
H9 H 0.3175 -0.1717 0.3865 0.076 Uiso 1 1 calc R . .
C10 C 0.1771(4) -0.2383(5) 0.3954(3) 0.0680(12) Uani 1 1 d . . .
H10 H 0.1761 -0.2959 0.3521 0.082 Uiso 1 1 calc R . .
C11 C 0.0931(4) -0.2282(5) 0.4401(3) 0.0689(13) Uani 1 1 d . . .
H11 H 0.0361 -0.2800 0.4273 0.083 Uiso 1 1 calc R . .
C12 C 0.0958(3) -0.1396(4) 0.5042(2) 0.0546(10) Uani 1 1 d . . .
H12 H 0.0402 -0.1319 0.5343 0.065 Uiso 1 1 calc R . .
C13 C 0.5279(3) -0.0164(5) 0.7200(3) 0.0625(11) Uani 1 1 d . . .
H13A H 0.5665 0.0673 0.7317 0.094 Uiso 1 1 calc R . .
H13B H 0.5403 -0.0466 0.6686 0.094 Uiso 1 1 calc R . .
H13C H 0.5463 -0.0913 0.7551 0.094 Uiso 1 1 calc R . .
C14 C 0.3812(3) 0.0384(5) 0.8313(2) 0.0639(11) Uani 1 1 d . . .
H14A H 0.3130 0.0595 0.8413 0.096 Uiso 1 1 calc R . .
H14B H 0.4227 0.1134 0.8515 0.096 Uiso 1 1 calc R . .
H14C H 0.3994 -0.0502 0.8555 0.096 Uiso 1 1 calc R . .
C15 C 0.3388(4) -0.1457(4) 0.7051(3) 0.0704(13) Uani 1 1 d . . .
H15A H 0.2680 -0.1364 0.7076 0.106 Uiso 1 1 calc R . .
H15B H 0.3616 -0.2169 0.7410 0.106 Uiso 1 1 calc R . .
H15C H 0.3560 -0.1735 0.6543 0.106 Uiso 1 1 calc R . .
C16 C 0.3641(3) 0.5282(4) 0.5476(3) 0.0628(11) Uani 1 1 d . . .
H16A H 0.4042 0.5649 0.5894 0.094 Uiso 1 1 calc R . .
H16B H 0.3304 0.6055 0.5219 0.094 Uiso 1 1 calc R . .
H16C H 0.4057 0.4797 0.5122 0.094 Uiso 1 1 calc R . .
C17 C 0.2057(4) 0.3475(5) 0.4978(2) 0.0714(13) Uani 1 1 d . . .
H17A H 0.1549 0.2808 0.5109 0.107 Uiso 1 1 calc R . .
H17B H 0.2507 0.3030 0.4635 0.107 Uiso 1 1 calc R . .
H17C H 0.1757 0.4292 0.4732 0.107 Uiso 1 1 calc R . .
C18 C 0.1849(4) 0.5212(5) 0.6299(3) 0.0755(14) Uani 1 1 d . . .
H18A H 0.1331 0.4653 0.6517 0.113 Uiso 1 1 calc R . .
H18B H 0.1566 0.5856 0.5925 0.113 Uiso 1 1 calc R . .
H18C H 0.2185 0.5748 0.6696 0.113 Uiso 1 1 calc R . .

loop_
_atom_site_aniso_label
_atom_site_aniso_U_11
_atom_site_aniso_U_22
_atom_site_aniso_U_33
_atom_site_aniso_U_23
_atom_site_aniso_U_13
_atom_site_aniso_U_12
Pd1 0.03491(16) 0.03371(15) 0.03111(14) 0.00094(10) 0.00462(10) 0.00134(11)
P1 0.0468(5) 0.0357(4) 0.0363(4) 0.0030(4) 0.0006(4) 0.0030(4)
P2 0.0398(5) 0.0390(5) 0.0380(4) 0.0047(4) 0.0011(3) 0.0016(4)
N1 0.0486(19) 0.058(2) 0.0511(18) -0.0046(16) 0.0059(15) -0.0047(16)
N2 0.0471(19) 0.0532(19) 0.0560(19) -0.0007(16) -0.0006(15) -0.0072(15)
N3 0.0394(17) 0.060(2) 0.056(2) 0.0035(16) 0.0125(15) 0.0043(15)
N4 0.0467(18) 0.0434(18) 0.058(2) 0.0033(15) 0.0152(15) -0.0013(14)
N5 0.096(3) 0.089(3) 0.061(2) -0.007(2) 0.025(2) -0.010(2)
C1 0.0366(17) 0.0358(17) 0.0338(16) 0.0018(14) 0.0047(13) 0.0020(14)
C2 0.0436(19) 0.045(2) 0.0353(17) -0.0051(15) 0.0029(14) -0.0035(16)
C3 0.053(2) 0.055(2) 0.0397(18) -0.0038(17) 0.0095(16) 0.0019(18)
C4 0.047(2) 0.073(3) 0.061(2) -0.007(2) 0.0238(19) -0.003(2)
C5 0.043(2) 0.069(3) 0.064(2) -0.005(2) 0.0097(18) -0.013(2)
C6 0.0434(19) 0.0425(19) 0.0400(17) -0.0023(15) 0.0027(14) -0.0036(16)
C7 0.060(2) 0.0394(19) 0.0397(18) 0.0015(15) -0.0056(16) 0.0042(17)
C8 0.062(3) 0.056(2) 0.055(2) -0.0022(19) 0.0033(19) -0.002(2)
C9 0.063(3) 0.068(3) 0.058(2) -0.010(2) 0.009(2) 0.004(2)
C10 0.082(3) 0.072(3) 0.050(2) -0.017(2) -0.003(2) 0.015(3)
C11 0.060(3) 0.072(3) 0.075(3) -0.018(2) -0.013(2) -0.005(2)
C12 0.051(2) 0.061(2) 0.052(2) 0.0010(19) 0.0070(17) 0.009(2)
C13 0.054(2) 0.068(3) 0.065(3) 0.013(2) 0.0030(19) 0.017(2)
C14 0.078(3) 0.071(3) 0.042(2) 0.010(2) -0.0004(19) 0.016(2)
C15 0.091(3) 0.041(2) 0.079(3) 0.010(2) -0.019(3) -0.006(2)
C16 0.060(3) 0.053(2) 0.075(3) 0.021(2) 0.004(2) -0.007(2)
C17 0.081(3) 0.076(3) 0.056(2) 0.016(2) -0.026(2) -0.011(3)
C18 0.084(3) 0.066(3) 0.077(3) 0.021(2) 0.028(3) 0.034(3)

loop_
_atom_type_symbol
_atom_type_description
_atom_type_scat_dispersion_real
_atom_type_scat_dispersion_imag
_atom_type_scat_source
C C 0.0033 0.0016 'International Tables Vol C Tables 4.2.6.8 and 6.1.1.4'
H H 0.0000 0.0000 'International Tables Vol C Tables 4.2.6.8 and 6.1.1.4'
N N 0.0061 0.0033 'International Tables Vol C Tables 4.2.6.8 and 6.1.1.4'
P P 0.1023 0.0942 'International Tables Vol C Tables 4.2.6.8 and 6.1.1.4'
Pd Pd -0.9988 1.0072 'International Tables Vol C Tables 4.2.6.8 and 6.1.1.4'

loop_
_geom_angle_atom_site_label_1
_geom_angle_atom_site_label_2
_geom_angle_atom_site_label_3
_geom_angle
_geom_angle_site_symmetry_1
_geom_angle_site_symmetry_3
_geom_angle_publ_flag
C1 Pd1 N3 177.26(13) . . ?
C1 Pd1 P1 88.00(9) . . ?
N3 Pd1 P1 91.32(9) . . ?
C1 Pd1 P2 88.63(9) . . ?
N3 Pd1 P2 91.99(9) . . ?
P1 Pd1 P2 176.35(3) . . ?
C15 P1 C13 102.3(2) . . ?
C15 P1 C14 103.1(2) . . ?
C13 P1 C14 103.8(2) . . ?
C15 P1 Pd1 113.48(15) . . ?
C13 P1 Pd1 115.24(14) . . ?
C14 P1 Pd1 117.07(14) . . ?
C17 P2 C16 102.7(2) . . ?
C17 P2 C18 102.8(3) . . ?
C16 P2 C18 102.7(2) . . ?
C17 P2 Pd1 112.32(17) . . ?
C16 P2 Pd1 115.42(14) . . ?
C18 P2 Pd1 118.84(15) . . ?
N2 N1 C6 114.8(3) . . ?
N1 N2 C7 114.3(3) . . ?
N4 N3 Pd1 121.4(3) . . ?
N3 N4 N5 176.5(4) . . ?
C2 C1 C6 116.0(3) . . ?
C2 C1 Pd1 121.2(2) . . ?
C6 C1 Pd1 122.8(2) . . ?
C3 C2 C1 122.2(3) . . ?
C3 C2 H2 118.9 . . ?
C1 C2 H2 118.9 . . ?
C4 C3 C2 120.6(3) . . ?
C4 C3 H3 119.7 . . ?
C2 C3 H3 119.7 . . ?
C5 C4 C3 119.0(4) . . ?
C5 C4 H4 120.5 . . ?
C3 C4 H4 120.5 . . ?
C4 C5 C6 121.0(4) . . ?
C4 C5 H5 119.5 . . ?
C6 C5 H5 119.5 . . ?
C5 C6 C1 121.2(3) . . ?
C5 C6 N1 112.6(3) . . ?
C1 C6 N1 126.2(3) . . ?
C12 C7 C8 119.8(4) . . ?
C12 C7 N2 125.1(4) . . ?
C8 C7 N2 115.1(3) . . ?
C9 C8 C7 120.3(4) . . ?
C9 C8 H8 119.8 . . ?
C7 C8 H8 119.8 . . ?
C10 C9 C8 120.5(4) . . ?
C10 C9 H9 119.8 . . ?
C8 C9 H9 119.8 . . ?
C9 C10 C11 119.9(4) . . ?
C9 C10 H10 120.1 . . ?
C11 C10 H10 120.1 . . ?
C12 C11 C10 119.0(4) . . ?
C12 C11 H11 120.5 . . ?
C10 C11 H11 120.5 . . ?
C7 C12 C11 120.5(4) . . ?
C7 C12 H12 119.8 . . ?
C11 C12 H12 119.8 . . ?
P1 C13 H13A 109.5 . . ?
P1 C13 H13B 109.5 . . ?
H13A C13 H13B 109.5 . . ?
P1 C13 H13C 109.5 . . ?
H13A C13 H13C 109.5 . . ?
H13B C13 H13C 109.5 . . ?
P1 C14 H14A 109.5 . . ?
P1 C14 H14B 109.5 . . ?
H14A C14 H14B 109.5 . . ?
P1 C14 H14C 109.5 . . ?
H14A C14 H14C 109.5 . . ?
H14B C14 H14C 109.5 . . ?
P1 C15 H15A 109.5 . . ?
P1 C15 H15B 109.5 . . ?
H15A C15 H15B 109.5 . . ?
P1 C15 H15C 109.5 . . ?
H15A C15 H15C 109.5 . . ?
H15B C15 H15C 109.5 . . ?
P2 C16 H16A 109.5 . . ?
P2 C16 H16B 109.5 . . ?
H16A C16 H16B 109.5 . . ?
P2 C16 H16C 109.5 . . ?
H16A C16 H16C 109.5 . . ?
H16B C16 H16C 109.5 . . ?
P2 C17 H17A 109.5 . . ?
P2 C17 H17B 109.5 . . ?
H17A C17 H17B 109.5 . . ?
P2 C17 H17C 109.5 . . ?
H17A C17 H17C 109.5 . . ?
H17B C17 H17C 109.5 . . ?
P2 C18 H18A 109.5 . . ?
P2 C18 H18B 109.5 . . ?
H18A C18 H18B 109.5 . . ?
P2 C18 H18C 109.5 . . ?
H18A C18 H18C 109.5 . . ?
H18B C18 H18C 109.5 . . ?

loop_
_geom_bond_atom_site_label_1
_geom_bond_atom_site_label_2
_geom_bond_distance
_geom_bond_site_symmetry_2
_geom_bond_publ_flag
Pd1 C1 2.009(3) . ?
Pd1 N3 2.142(3) . ?
Pd1 P1 2.3209(10) . ?
Pd1 P2 2.3287(10) . ?
P1 C15 1.815(4) . ?
P1 C13 1.815(4) . ?
P1 C14 1.818(4) . ?
P2 C17 1.818(4) . ?
P2 C16 1.821(4) . ?
P2 C18 1.822(4) . ?
N1 N2 1.220(4) . ?
N1 C6 1.438(5) . ?
N2 C7 1.460(5) . ?
N3 N4 1.158(5) . ?
N4 N5 1.175(5) . ?
C1 C2 1.404(5) . ?
C1 C6 1.413(5) . ?
C2 C3 1.392(5) . ?
C2 H2 0.9300 . ?
C3 C4 1.383(6) . ?
C3 H3 0.9300 . ?
C4 C5 1.372(6) . ?
C4 H4 0.9300 . ?
C5 C6 1.405(5) . ?
C5 H5 0.9300 . ?
C7 C12 1.371(5) . ?
C7 C8 1.378(5) . ?
C8 C9 1.375(6) . ?
C8 H8 0.9300 . ?
C9 C10 1.371(7) . ?
C9 H9 0.9300 . ?
C10 C11 1.396(7) . ?
C10 H10 0.9300 . ?
C11 C12 1.393(6) . ?
C11 H11 0.9300 . ?
C12 H12 0.9300 . ?
C13 H13A 0.9600 . ?
C13 H13B 0.9600 . ?
C13 H13C 0.9600 . ?
C14 H14A 0.9600 . ?
C14 H14B 0.9600 . ?
C14 H14C 0.9600 . ?
C15 H15A 0.9600 . ?
C15 H15B 0.9600 . ?
C15 H15C 0.9600 . ?
C16 H16A 0.9600 . ?
C16 H16B 0.9600 . ?
C16 H16C 0.9600 . ?
C17 H17A 0.9600 . ?
C17 H17B 0.9600 . ?
C17 H17C 0.9600 . ?
C18 H18A 0.9600 . ?
C18 H18B 0.9600 . ?
C18 H18C 0.9600 . ?
